data_1532092
loop_
_publ_author_name
'Rayaprol, S.'
'Kulkarni, R.G.'
'Mavani, K.'
'Rana, D.S.'
'Thampi, R.S.'
'Kuberkar, D.G.'
'Thaker, C.M.'
'Malik, S.K.'

_publ_section_title
;
 Structural investigations of La-2125 mixed oxide superconducting system
;
_journal_name_full 'Journal of Superconductivity'
_journal_page_first 211
_journal_page_last 215
_journal_volume 15
_journal_year 2002
_chemical_formula_sum 'Ba1.428 Ca0.143 Cu3 La1.357 Nd0.071 O7.241'
_chemical_name_systematic
;
(La0.786 Nd0.071 Ca0.143) (Ba1.428 La0.571) Cu3 O7.241
;
_space_group_IT_number 123
_symmetry_space_group_name_Hall '-P 4 2'
_symmetry_space_group_name_H-M 'P 4/m m m'
_cell_angle_alpha 90
_cell_angle_beta 90
_cell_angle_gamma 90
_cell_formula_units_Z 1
_cell_length_a 3.8978
_cell_length_b 3.8978
_cell_length_c 11.6951
_cell_volume 177.682
_citation_journal_id_ASTM JOUSEH
_cod_data_source_file Rayaprol_JOUSEH_2002_1717.cif
_cod_data_source_block Ba1.428Ca0.143Cu3La1.357Nd0.071O7.241
_cod_original_cell_volume 177.6818
_cod_database_code 1532092

loop_
_symmetry_equiv_pos_as_xyz
x,y,z
-y,x,z
-x,-y,z
y,-x,z
x,-y,-z
y,x,-z
-x,y,-z
-y,-x,-z
-x,-y,-z
y,-x,-z
x,y,-z
-y,x,-z
-x,y,z
-y,-x,z
x,-y,z
y,x,z

loop_
_atom_site_label
_atom_site_type_symbol
_atom_site_fract_x
_atom_site_fract_y
_atom_site_fract_z
_atom_site_occupancy
_atom_site_U_iso_or_equiv
Cu1 Cu+2 0 0 0 1 0.0
Cu2 Cu+2 0 0 0.3471 1 0.0
La2 La+3 0.5 0.5 0.1818 0.286 0.0
O1 O-2 0 0.5 0 0.621 0.0
La1 La+3 0.5 0.5 0.5 0.786 0.0
O2 O-2 0.5 0 0.3667 1 0.0
O3 O-2 0 0 0.1574 1 0.0
Nd1 Nd+3 0.5 0.5 0.5 0.071 0.0
Ba1 Ba+2 0.5 0.5 0.1818 0.714 0.0
Ca1 Ca+2 0.5 0.5 0.5 0.143 0.0
